data_4038890
loop_
_publ_author_name
'Liu, Yu-Te'
'Cheng, Chi-Wei'
'Lu, Huan-Chang'
'Chang, Ting-Yu'
'Chen, Chun-Ying'
'Yang, Hao-Chun'
'Yu, Shih-Hsien'
'Zehra, Syeda'
'Liu, Shu-Hui'
'Leung, Man-Kit'
'Lee, Kwang-Ming'
'Chen, Hsiu-Hui'

_publ_section_title
;
 One-Pot CuI/DBU-Catalyzed Carboxylative Cyclization toward Oxazolidinones
 Using Recyclable Molecular Sieves as Efficient Promoters for Fixation of
 CO2 in Water Medium
;
_journal_name_full 'The Journal of Organic Chemistry'
_journal_paper_doi 10.1021/acs.joc.0c01833
_journal_year 2020
_chemical_formula_sum 'C29 H23 N O2'
_chemical_formula_weight 417.48
_space_group_crystal_system triclinic
_space_group_IT_number 2
_space_group_name_Hall '-P 1'
_space_group_name_H-M_alt 'P -1'
_atom_sites_solution_hydrogens geom
_audit_creation_method SHELXL-2017/1
_cell_angle_alpha 88.042(6)
_cell_angle_beta 84.239(7)
_cell_angle_gamma 78.625(6)
_cell_formula_units_Z 2
_cell_length_a 6.1618(5)
_cell_length_b 8.7522(6)
_cell_length_c 20.3805(17)
_cell_measurement_reflns_used 1274
_cell_measurement_temperature 120(2)
_cell_measurement_theta_max 27.2580
_cell_measurement_theta_min 3.6150
_cell_volume 1071.96(15)
_computing_cell_refinement 'CrysAlisPro 1.171.39.46 (Rigaku OD, 2018)'
_computing_data_collection 'CrysAlisPro 1.171.39.46 (Rigaku OD, 2018)'
_computing_data_reduction 'CrysAlisPro 1.171.39.46 (Rigaku OD, 2018)'
_computing_structure_refinement 'SHELXL-2017/1 (Sheldrick, 2017)'
_diffrn_ambient_temperature 120(2)
_diffrn_detector_area_resol_mean 10.2496
_diffrn_measured_fraction_theta_full 0.998
_diffrn_measured_fraction_theta_max 0.963
_diffrn_measurement_device_type 'Xcalibur, Atlas, Gemini'
_diffrn_measurement_method '\w scans'
_diffrn_radiation_type MoK\a
_diffrn_radiation_wavelength 0.71073
_diffrn_reflns_av_R_equivalents 0.0673
_diffrn_reflns_av_unetI/netI 0.1444
_diffrn_reflns_Laue_measured_fraction_full 0.998
_diffrn_reflns_Laue_measured_fraction_max 0.963
_diffrn_reflns_limit_h_max 7
_diffrn_reflns_limit_h_min -7
_diffrn_reflns_limit_k_max 11
_diffrn_reflns_limit_k_min -11
_diffrn_reflns_limit_l_max 26
_diffrn_reflns_limit_l_min -26
_diffrn_reflns_number 5180
_diffrn_reflns_point_group_measured_fraction_full 0.998
_diffrn_reflns_point_group_measured_fraction_max 0.963
_diffrn_reflns_theta_full 25.242
_diffrn_reflns_theta_max 27.498
_diffrn_reflns_theta_min 3.014
_diffrn_source 'fine-focus sealed X-ray tube'
_exptl_absorpt_coefficient_mu 0.081
_exptl_absorpt_correction_T_max 1.00000
_exptl_absorpt_correction_T_min 0.91823
_exptl_absorpt_correction_type multi-scan
_exptl_absorpt_process_details
; 
CrysAlisPro 1.171.39.46 (Rigaku Oxford Diffraction, 2018) 
Empirical absorption correction using spherical harmonics, 
 implemented in SCALE3 ABSPACK scaling algorithm. 
;
_exptl_crystal_colour colorless
_exptl_crystal_density_diffrn 1.293
_exptl_crystal_description plate
_exptl_crystal_F_000 440
_exptl_crystal_size_max 0.15
_exptl_crystal_size_mid 0.10
_exptl_crystal_size_min 0.05
_refine_diff_density_max 0.195
_refine_diff_density_min -0.193
_refine_diff_density_rms 0.049
_refine_ls_extinction_method none
_refine_ls_goodness_of_fit_ref 1.009
_refine_ls_hydrogen_treatment constr
_refine_ls_matrix_type full
_refine_ls_number_parameters 290
_refine_ls_number_reflns 5180
_refine_ls_number_restraints 0
_refine_ls_restrained_S_all 1.009
_refine_ls_R_factor_all 0.1434
_refine_ls_R_factor_gt 0.0564
_refine_ls_shift/su_max 0.000
_refine_ls_shift/su_mean 0.000
_refine_ls_structure_factor_coef Fsqd
_refine_ls_weighting_details 'w=1/[\s^2^(Fo^2^)+(0.0575P)^2^] where P=(Fo^2^+2Fc^2^)/3'
_refine_ls_weighting_scheme calc
_refine_ls_wR_factor_gt 0.1379
_refine_ls_wR_factor_ref 0.1547
_reflns_Friedel_coverage 0.000
_reflns_number_gt 2509
_reflns_number_total 5180
_reflns_threshold_expression 'I > 2\s(I)'
_cod_data_source_file jo0c01833_si_002.cif
_cod_data_source_block ic19786
_cod_database_code 4038890
_shelx_shelxl_version_number 2017/1
_shelx_space_group_comment
; 
The symmetry employed for this shelxl refinement is uniquely defined 
by the following loop, which should always be used as a source of 
symmetry information in preference to the above space-group names. 
They are only intended as comments. 
;

loop_
_space_group_symop_operation_xyz
'x, y, z'
'-x, -y, -z'

loop_
_atom_site_label
_atom_site_type_symbol
_atom_site_fract_x
_atom_site_fract_y
_atom_site_fract_z
_atom_site_U_iso_or_equiv
_atom_site_adp_type
_atom_site_occupancy
_atom_site_site_symmetry_order
_atom_site_calc_flag
_atom_site_refinement_flags_posn
_atom_site_refinement_flags_adp
_atom_site_refinement_flags_occupancy
_atom_site_disorder_assembly
_atom_site_disorder_group
O1 O -0.0604(5) 0.3875(3) 0.14889(14) 0.0477(8) Uani 1 1 d . . . . .
O2 O 0.1761(5) 0.4110(3) 0.22429(12) 0.0374(7) Uani 1 1 d . . . . .
N1 N 0.3006(6) 0.2503(4) 0.14132(15) 0.0337(8) Uani 1 1 d . . . . .
C1 C 0.1218(9) 0.3500(5) 0.16756(19) 0.0362(11) Uani 1 1 d . . . . .
C2 C 0.4938(7) 0.2347(4) 0.17881(18) 0.0311(10) Uani 1 1 d . . . . .
H2A H 0.617184 0.273139 0.151673 0.037 Uiso 1 1 calc R U . . .
C3 C 0.3962(7) 0.3488(4) 0.23408(18) 0.0294(10) Uani 1 1 d . . . . .
C4 C 0.3020(7) 0.1639(5) 0.08099(16) 0.0397(11) Uani 1 1 d . . . . .
H4A H 0.147294 0.173804 0.069667 0.048 Uiso 1 1 calc R U . . .
H4B H 0.361511 0.052033 0.089236 0.048 Uiso 1 1 calc R U . . .
C5 C 0.4394(7) 0.2203(4) 0.02329(17) 0.0303(10) Uani 1 1 d . . . . .
C6 C 0.3431(8) 0.3290(5) -0.02124(19) 0.0410(11) Uani 1 1 d . . . . .
H6A H 0.187716 0.369500 -0.015256 0.049 Uiso 1 1 calc R U . . .
C7 C 0.4702(9) 0.3800(5) -0.0747(2) 0.0526(14) Uani 1 1 d . . . . .
H7A H 0.402084 0.453216 -0.105585 0.063 Uiso 1 1 calc R U . . .
C8 C 0.6966(9) 0.3230(5) -0.0824(2) 0.0491(13) Uani 1 1 d . . . . .
H8A H 0.785379 0.358931 -0.118179 0.059 Uiso 1 1 calc R U . . .
C9 C 0.7931(8) 0.2153(5) -0.0388(2) 0.0432(12) Uani 1 1 d . . . . .
H9A H 0.948771 0.175673 -0.044511 0.052 Uiso 1 1 calc R U . . .
C10 C 0.6647(7) 0.1638(5) 0.01359(18) 0.0357(11) Uani 1 1 d . . . . .
H10A H 0.733279 0.087965 0.043463 0.043 Uiso 1 1 calc R U . . .
C11 C 0.5739(7) 0.0700(4) 0.20217(17) 0.0309(10) Uani 1 1 d . . . . .
C12 C 0.7965(7) -0.0012(5) 0.19239(18) 0.0357(10) Uani 1 1 d . . . . .
H12A H 0.901259 0.054407 0.170605 0.043 Uiso 1 1 calc R U . . .
C13 C 0.8668(8) -0.1527(5) 0.21415(19) 0.0411(11) Uani 1 1 d . . . . .
H13A H 1.019736 -0.200134 0.207692 0.049 Uiso 1 1 calc R U . . .
C14 C 0.7169(8) -0.2344(5) 0.24493(19) 0.0434(12) Uani 1 1 d . . . . .
H14A H 0.765039 -0.339308 0.258832 0.052 Uiso 1 1 calc R U . . .
C15 C 0.4949(8) -0.1639(5) 0.2558(2) 0.0472(12) Uani 1 1 d . . . . .
H15A H 0.391072 -0.219858 0.277795 0.057 Uiso 1 1 calc R U . . .
C16 C 0.4248(7) -0.0138(4) 0.23482(19) 0.0411(11) Uani 1 1 d . . . . .
H16A H 0.272331 0.033817 0.242668 0.049 Uiso 1 1 calc R U . . .
C17 C 0.4968(7) 0.3815(4) 0.28484(17) 0.0320(10) Uani 1 1 d . . . . .
H17A H 0.647473 0.329908 0.285390 0.038 Uiso 1 1 calc R U . . .
C18 C 0.4100(7) 0.4854(4) 0.34023(17) 0.0275(10) Uani 1 1 d . . . . .
C19 C 0.5608(7) 0.5146(4) 0.38273(18) 0.0319(10) Uani 1 1 d . . . . .
H19A H 0.713547 0.467618 0.374945 0.038 Uiso 1 1 calc R U . . .
C20 C 0.4892(7) 0.6119(4) 0.43632(18) 0.0314(10) Uani 1 1 d . . . . .
H20A H 0.595224 0.632061 0.464007 0.038 Uiso 1 1 calc R U . . .
C21 C 0.2663(7) 0.6806(4) 0.45051(16) 0.0270(9) Uani 1 1 d . . . . .
C22 C 0.1170(7) 0.6519(4) 0.40762(17) 0.0312(10) Uani 1 1 d . . . . .
H22A H -0.035879 0.698604 0.415607 0.037 Uiso 1 1 calc R U . . .
C23 C 0.1870(7) 0.5563(4) 0.35337(17) 0.0316(10) Uani 1 1 d . . . . .
H23A H 0.081553 0.538975 0.324888 0.038 Uiso 1 1 calc R U . . .
C24 C 0.1915(6) 0.7738(4) 0.51086(17) 0.0285(10) Uani 1 1 d . . . . .
C25 C 0.3282(7) 0.8629(4) 0.53567(18) 0.0349(10) Uani 1 1 d . . . . .
H25A H 0.469244 0.866714 0.512783 0.042 Uiso 1 1 calc R U . . .
C26 C 0.2610(7) 0.9462(4) 0.59333(19) 0.0392(11) Uani 1 1 d . . . . .
H26A H 0.355815 1.006855 0.609378 0.047 Uiso 1 1 calc R U . . .
C27 C 0.0581(7) 0.9415(4) 0.62741(19) 0.0385(11) Uani 1 1 d . . . . .
H27A H 0.012756 0.998895 0.666815 0.046 Uiso 1 1 calc R U . . .
C28 C -0.0793(7) 0.8531(4) 0.60419(18) 0.0386(11) Uani 1 1 d . . . . .
H28A H -0.219242 0.849201 0.627737 0.046 Uiso 1 1 calc R U . . .
C29 C -0.0130(7) 0.7697(4) 0.54621(17) 0.0332(10) Uani 1 1 d . . . . .
H29A H -0.108533 0.709086 0.530543 0.040 Uiso 1 1 calc R U . . .

loop_
_atom_site_aniso_label
_atom_site_aniso_U_11
_atom_site_aniso_U_22
_atom_site_aniso_U_33
_atom_site_aniso_U_23
_atom_site_aniso_U_13
_atom_site_aniso_U_12
O1 0.034(2) 0.063(2) 0.0477(17) -0.0049(15) -0.0107(16) -0.0092(17)
O2 0.032(2) 0.0429(16) 0.0369(15) -0.0065(13) -0.0056(14) -0.0041(15)
N1 0.034(2) 0.038(2) 0.0293(17) 0.0001(16) -0.0016(17) -0.0084(19)
C1 0.040(3) 0.042(3) 0.031(2) 0.002(2) -0.004(2) -0.017(3)
C2 0.032(3) 0.032(2) 0.030(2) -0.0033(18) 0.0028(19) -0.010(2)
C3 0.029(3) 0.026(2) 0.032(2) -0.0002(18) 0.004(2) -0.007(2)
C4 0.048(3) 0.046(2) 0.029(2) -0.003(2) -0.003(2) -0.019(2)
C5 0.034(3) 0.030(2) 0.029(2) -0.0058(18) -0.0036(19) -0.010(2)
C6 0.038(3) 0.041(2) 0.044(2) -0.002(2) -0.010(2) -0.003(2)
C7 0.082(4) 0.041(3) 0.036(2) 0.012(2) -0.010(3) -0.014(3)
C8 0.063(4) 0.046(3) 0.039(2) -0.007(2) 0.015(3) -0.021(3)
C9 0.045(3) 0.042(3) 0.044(2) -0.015(2) 0.003(2) -0.015(2)
C10 0.043(3) 0.035(2) 0.029(2) -0.0027(18) -0.008(2) -0.006(2)
C11 0.033(3) 0.031(2) 0.029(2) -0.0039(18) 0.0024(18) -0.008(2)
C12 0.033(3) 0.043(3) 0.031(2) -0.002(2) 0.0016(19) -0.009(2)
C13 0.034(3) 0.044(3) 0.042(2) -0.002(2) 0.001(2) -0.001(2)
C14 0.051(4) 0.033(2) 0.046(3) -0.002(2) -0.010(2) -0.003(3)
C15 0.041(3) 0.037(3) 0.060(3) 0.013(2) 0.001(2) -0.007(2)
C16 0.028(3) 0.039(3) 0.053(3) 0.003(2) 0.001(2) -0.002(2)
C17 0.032(3) 0.034(2) 0.031(2) 0.0002(18) -0.0017(19) -0.009(2)
C18 0.030(3) 0.026(2) 0.026(2) 0.0014(17) -0.0009(19) -0.007(2)
C19 0.025(3) 0.035(2) 0.035(2) 0.0050(19) -0.0032(19) -0.004(2)
C20 0.033(3) 0.034(2) 0.031(2) 0.0003(19) -0.0064(19) -0.012(2)
C21 0.026(3) 0.025(2) 0.030(2) 0.0001(17) -0.0019(19) -0.0035(19)
C22 0.027(3) 0.034(2) 0.034(2) 0.0018(19) -0.0032(19) -0.008(2)
C23 0.031(3) 0.033(2) 0.033(2) 0.0004(19) -0.0057(19) -0.009(2)
C24 0.023(3) 0.026(2) 0.035(2) 0.0043(17) -0.0009(19) -0.0030(19)
C25 0.032(3) 0.033(2) 0.038(2) 0.002(2) 0.004(2) -0.007(2)
C26 0.043(3) 0.037(2) 0.038(2) -0.004(2) -0.004(2) -0.008(2)
C27 0.045(3) 0.038(2) 0.030(2) -0.0064(19) 0.001(2) -0.002(2)
C28 0.035(3) 0.043(2) 0.035(2) 0.000(2) 0.002(2) -0.003(2)
C29 0.032(3) 0.035(2) 0.034(2) 0.0002(19) -0.007(2) -0.009(2)

loop_
_atom_type_symbol
_atom_type_description
_atom_type_scat_dispersion_real
_atom_type_scat_dispersion_imag
_atom_type_scat_source
C C 0.0033 0.0016 'International Tables Vol C Tables 4.2.6.8 and 6.1.1.4'
H H 0.0000 0.0000 'International Tables Vol C Tables 4.2.6.8 and 6.1.1.4'
N N 0.0061 0.0033 'International Tables Vol C Tables 4.2.6.8 and 6.1.1.4'
O O 0.0106 0.0060 'International Tables Vol C Tables 4.2.6.8 and 6.1.1.4'

loop_
_geom_angle_atom_site_label_1
_geom_angle_atom_site_label_2
_geom_angle_atom_site_label_3
_geom_angle
_geom_angle_site_symmetry_1
_geom_angle_site_symmetry_3
_geom_angle_publ_flag
C1 O2 C3 109.6(3) . . ?
C1 N1 C2 113.7(3) . . ?
C1 N1 C4 123.2(4) . . ?
C2 N1 C4 123.0(3) . . ?
O1 C1 N1 129.8(4) . . ?
O1 C1 O2 121.6(4) . . ?
N1 C1 O2 108.6(4) . . ?
N1 C2 C11 112.7(3) . . ?
N1 C2 C3 99.5(3) . . ?
C11 C2 C3 114.2(3) . . ?
C17 C3 O2 124.3(3) . . ?
C17 C3 C2 127.1(4) . . ?
O2 C3 C2 108.6(3) . . ?
N1 C4 C5 112.9(3) . . ?
C10 C5 C6 118.4(4) . . ?
C10 C5 C4 120.5(4) . . ?
C6 C5 C4 121.1(4) . . ?
C5 C6 C7 120.9(4) . . ?
C8 C7 C6 119.2(4) . . ?
C9 C8 C7 120.2(4) . . ?
C8 C9 C10 120.0(4) . . ?
C5 C10 C9 121.2(4) . . ?
C12 C11 C16 118.5(4) . . ?
C12 C11 C2 121.3(3) . . ?
C16 C11 C2 120.2(4) . . ?
C13 C12 C11 120.4(4) . . ?
C14 C13 C12 120.3(4) . . ?
C13 C14 C15 119.8(4) . . ?
C16 C15 C14 120.2(4) . . ?
C15 C16 C11 120.8(4) . . ?
C3 C17 C18 129.6(4) . . ?
C23 C18 C19 118.0(3) . . ?
C23 C18 C17 124.3(4) . . ?
C19 C18 C17 117.6(4) . . ?
C20 C19 C18 120.5(4) . . ?
C19 C20 C21 121.8(4) . . ?
C20 C21 C22 117.4(3) . . ?
C20 C21 C24 120.7(4) . . ?
C22 C21 C24 121.8(4) . . ?
C23 C22 C21 121.4(4) . . ?
C22 C23 C18 120.9(4) . . ?
C29 C24 C25 117.9(3) . . ?
C29 C24 C21 121.2(3) . . ?
C25 C24 C21 120.9(3) . . ?
C26 C25 C24 120.9(4) . . ?
C27 C26 C25 120.5(4) . . ?
C26 C27 C28 119.8(4) . . ?
C27 C28 C29 120.0(4) . . ?
C24 C29 C28 121.0(4) . . ?

loop_
_geom_bond_atom_site_label_1
_geom_bond_atom_site_label_2
_geom_bond_distance
_geom_bond_site_symmetry_2
_geom_bond_publ_flag
O1 C1 1.202(5) . ?
O2 C1 1.387(4) . ?
O2 C3 1.390(5) . ?
N1 C1 1.340(5) . ?
N1 C2 1.460(5) . ?
N1 C4 1.464(5) . ?
C2 C11 1.507(5) . ?
C2 C3 1.527(5) . ?
C3 C17 1.325(5) . ?
C4 C5 1.506(5) . ?
C5 C10 1.376(5) . ?
C5 C6 1.381(5) . ?
C6 C7 1.391(5) . ?
C7 C8 1.381(6) . ?
C8 C9 1.363(6) . ?
C9 C10 1.382(5) . ?
C11 C12 1.387(5) . ?
C11 C16 1.391(5) . ?
C12 C13 1.383(5) . ?
C13 C14 1.368(5) . ?
C14 C15 1.384(6) . ?
C15 C16 1.367(5) . ?
C17 C18 1.465(5) . ?
C18 C23 1.395(5) . ?
C18 C19 1.396(5) . ?
C19 C20 1.390(5) . ?
C20 C21 1.392(5) . ?
C21 C22 1.394(5) . ?
C21 C24 1.482(5) . ?
C22 C23 1.391(5) . ?
C24 C29 1.393(5) . ?
C24 C25 1.395(5) . ?
C25 C26 1.387(5) . ?
C26 C27 1.375(5) . ?
C27 C28 1.379(5) . ?
C28 C29 1.393(5) . ?
